data_4503965
loop_
_publ_author_name
'Su, Yang'
'Zang, Shuangquan'
'Li, Yizhi'
'Zhu, Huizhen'
'Meng, Qingjin'

_publ_section_title
;
 Four d10Metal Coordination Polymers Containing Isomeric Thiodiphthalic
 Ligands:&#x00A0; Crystal Structures and Luminescent Properties
;
_journal_issue 7
_journal_name_full 'Crystal Growth &amp; Design'
_journal_page_first 1277
_journal_paper_doi 10.1021/cg060572g
_journal_volume 7
_journal_year 2007
_chemical_formula_moiety '2(C26 H18 N2 O10 S Zn2), 5(H2 O)'
_chemical_formula_sum 'C52 H46 N4 O25 S2 Zn4'
_chemical_formula_weight 1452.53
_chemical_name_systematic
; 
 ? 
;
_space_group_IT_number 14
_symmetry_cell_setting monoclinic
_symmetry_space_group_name_Hall '-P 2yn'
_symmetry_space_group_name_H-M 'P 1 21/n 1'
_atom_sites_solution_hydrogens geom
_atom_sites_solution_primary direct
_atom_sites_solution_secondary difmap
_audit_creation_method SHELXL-97
_cell_angle_alpha 90.00
_cell_angle_beta 90.210(4)
_cell_angle_gamma 90.00
_cell_formula_units_Z 2
_cell_length_a 10.332(2)
_cell_length_b 9.3363(19)
_cell_length_c 28.822(6)
_cell_measurement_reflns_used 641
_cell_measurement_temperature 298(2)
_cell_measurement_theta_max 19.222
_cell_measurement_theta_min 2.890
_cell_volume 2780.2(10)
_computing_cell_refinement 'Bruker SMART'
_computing_data_collection 'Bruker SMART'
_computing_data_reduction 'Bruker SAINT'
_computing_molecular_graphics 'Bruker SHELXTL'
_computing_publication_material 'Bruker SHELXTL'
_computing_structure_refinement 'Bruker SHELXTL'
_computing_structure_solution 'Bruker SHELXTL'
_diffrn_ambient_temperature 298(2)
_diffrn_measured_fraction_theta_full 0.998
_diffrn_measured_fraction_theta_max 0.998
_diffrn_measurement_device_type 'CCD area detector'
_diffrn_measurement_method 'phi and omega scans'
_diffrn_radiation_monochromator graphite
_diffrn_radiation_source 'fine-focus sealed tube'
_diffrn_radiation_type MoK\a
_diffrn_radiation_wavelength 0.71073
_diffrn_reflns_av_R_equivalents 0.0559
_diffrn_reflns_av_sigmaI/netI 0.0614
_diffrn_reflns_limit_h_max 12
_diffrn_reflns_limit_h_min -12
_diffrn_reflns_limit_k_max 11
_diffrn_reflns_limit_k_min -10
_diffrn_reflns_limit_l_max 33
_diffrn_reflns_limit_l_min -35
_diffrn_reflns_number 16749
_diffrn_reflns_theta_full 26.00
_diffrn_reflns_theta_max 26.00
_diffrn_reflns_theta_min 1.41
_exptl_absorpt_coefficient_mu 1.872
_exptl_absorpt_correction_T_max 0.64
_exptl_absorpt_correction_T_min 0.58
_exptl_absorpt_correction_type multi-scan
_exptl_absorpt_process_details 'SADABS (Brucker, 2000)'
_exptl_crystal_colour colorless
_exptl_crystal_density_diffrn 1.735
_exptl_crystal_density_method 'not measured'
_exptl_crystal_description block
_exptl_crystal_F_000 1476
_exptl_crystal_size_max 0.30
_exptl_crystal_size_mid 0.26
_exptl_crystal_size_min 0.24
_refine_diff_density_max 0.418
_refine_diff_density_min -0.533
_refine_diff_density_rms 0.088
_refine_ls_extinction_method none
_refine_ls_goodness_of_fit_ref 1.074
_refine_ls_hydrogen_treatment constr
_refine_ls_matrix_type full
_refine_ls_number_parameters 394
_refine_ls_number_reflns 5455
_refine_ls_number_restraints 0
_refine_ls_restrained_S_all 1.074
_refine_ls_R_factor_all 0.0874
_refine_ls_R_factor_gt 0.0615
_refine_ls_shift/su_max 0.000
_refine_ls_shift/su_mean 0.000
_refine_ls_structure_factor_coef Fsqd
_refine_ls_weighting_details 'calc w=1/[\s^2^(Fo^2^)+(0.07P)^2^+1.77P] where P=(Fo^2^+2Fc^2^)/3'
_refine_ls_weighting_scheme calc
_refine_ls_wR_factor_gt 0.1331
_refine_ls_wR_factor_ref 0.1419
_reflns_number_gt 4261
_reflns_number_total 5455
_reflns_threshold_expression >2sigma(I)
_cod_data_source_file cg060572gsi20060826_071312.cif
_cod_data_source_block 1
_cod_original_cell_volume 2780.3(10)
_cod_original_sg_symbol_H-M 'P 2(1)/n'
_cod_database_code 4503965

loop_
_symmetry_equiv_pos_as_xyz
'x, y, z'
'-x+1/2, y+1/2, -z+1/2'
'-x, -y, -z'
'x-1/2, -y-1/2, z-1/2'

loop_
_atom_site_label
_atom_site_type_symbol
_atom_site_fract_x
_atom_site_fract_y
_atom_site_fract_z
_atom_site_U_iso_or_equiv
_atom_site_adp_type
_atom_site_occupancy
_atom_site_symmetry_multiplicity
_atom_site_calc_flag
_atom_site_refinement_flags
C1 C 0.1267(5) -0.0758(5) 0.82952(18) 0.0377(11) Uani 1 1 d .
C2 C 0.0252(5) -0.1493(6) 0.80822(16) 0.0396(12) Uani 1 1 d .
C3 C 0.0524(4) -0.2523(5) 0.77578(16) 0.0334(11) Uani 1 1 d .
C4 C 0.1803(5) -0.2819(6) 0.76368(16) 0.0363(11) Uani 1 1 d .
H4 H 0.1987 -0.3538 0.7424 0.044 Uiso 1 1 calc R
C5 C 0.2780(5) -0.2048(6) 0.78335(18) 0.0412(12) Uani 1 1 d .
H5 H 0.3635 -0.2212 0.7748 0.049 Uiso 1 1 calc R
C6 C 0.2492(5) -0.1025(6) 0.81597(17) 0.0395(12) Uani 1 1 d .
H6 H 0.3164 -0.0499 0.8292 0.047 Uiso 1 1 calc R
C7 C 0.2177(4) 0.1690(5) 0.87380(17) 0.0338(11) Uani 1 1 d .
C8 C 0.3150(5) 0.1619(5) 0.90791(17) 0.0374(11) Uani 1 1 d .
C9 C 0.4056(5) 0.2686(5) 0.90987(16) 0.0360(11) Uani 1 1 d .
C10 C 0.4051(5) 0.3797(6) 0.87741(18) 0.0408(12) Uani 1 1 d .
H10 H 0.4689 0.4499 0.8784 0.049 Uiso 1 1 calc R
C11 C 0.3076(5) 0.3848(6) 0.84329(18) 0.0438(13) Uani 1 1 d .
H11 H 0.3068 0.4573 0.8212 0.053 Uiso 1 1 calc R
C12 C 0.2151(5) 0.2828(6) 0.84323(18) 0.0426(13) Uani 1 1 d .
H12 H 0.1475 0.2893 0.8219 0.051 Uiso 1 1 calc R
C13 C -0.1099(5) -0.1120(5) 0.82301(17) 0.0369(11) Uani 1 1 d .
C14 C -0.0557(4) -0.3304(6) 0.75122(17) 0.0355(11) Uani 1 1 d .
C15 C 0.3138(5) 0.0377(6) 0.94089(19) 0.0409(12) Uani 1 1 d .
C16 C 0.5070(4) 0.2757(5) 0.94838(16) 0.0311(10) Uani 1 1 d .
C17 C -0.2063(4) 0.1728(5) 0.90877(18) 0.0370(11) Uani 1 1 d .
H17 H -0.2346 0.0920 0.9246 0.044 Uiso 1 1 calc R
C18 C -0.1212(5) 0.2634(6) 0.93001(19) 0.0402(12) Uani 1 1 d .
H18 H -0.0937 0.2444 0.9601 0.048 Uiso 1 1 calc R
C19 C -0.0756(5) 0.3830(6) 0.90725(19) 0.0452(13) Uani 1 1 d .
C20 C -0.1249(5) 0.4096(6) 0.86382(19) 0.0462(14) Uani 1 1 d .
H20 H -0.1015 0.4925 0.8480 0.055 Uiso 1 1 calc R
C21 C -0.2087(5) 0.3137(6) 0.84372(18) 0.0444(13) Uani 1 1 d .
H21 H -0.2375 0.3311 0.8136 0.053 Uiso 1 1 calc R
C22 C 0.0264(5) 0.4770(6) 0.92737(18) 0.0376(11) Uani 1 1 d .
C23 C 0.1142(5) 0.4267(6) 0.95968(18) 0.0424(12) Uani 1 1 d .
H23 H 0.1072 0.3340 0.9712 0.051 Uiso 1 1 calc R
C24 C 0.2125(5) 0.5158(6) 0.97472(16) 0.0377(11) Uani 1 1 d .
H24 H 0.2709 0.4805 0.9965 0.045 Uiso 1 1 calc R
C25 C 0.1421(5) 0.6954(6) 0.9286(2) 0.0456(13) Uani 1 1 d .
H25 H 0.1514 0.7883 0.9175 0.055 Uiso 1 1 calc R
C26 C 0.0410(5) 0.6150(5) 0.91205(18) 0.0387(11) Uani 1 1 d .
H26 H -0.0170 0.6536 0.8907 0.046 Uiso 1 1 calc R
N1 N -0.2506(4) 0.1970(5) 0.86533(15) 0.0393(10) Uani 1 1 d .
N2 N 0.2281(4) 0.6477(4) 0.95988(14) 0.0348(9) Uani 1 1 d .
O1 O -0.1754(3) -0.0420(4) 0.79578(13) 0.0427(9) Uani 1 1 d .
O2 O -0.1442(3) -0.1474(4) 0.86198(13) 0.0444(9) Uani 1 1 d .
O3 O -0.1527(4) -0.3567(4) 0.77191(12) 0.0457(10) Uani 1 1 d .
O4 O -0.0324(3) -0.3750(4) 0.71173(13) 0.0429(9) Uani 1 1 d .
O5 O 0.2525(3) 0.0363(4) 0.97676(12) 0.0410(8) Uani 1 1 d .
O6 O 0.3772(3) -0.0737(4) 0.92629(12) 0.0387(8) Uani 1 1 d .
O7 O 0.5265(3) 0.1650(4) 0.97156(11) 0.0382(8) Uani 1 1 d .
O8 O 0.5645(3) 0.3907(4) 0.95609(12) 0.0406(8) Uani 1 1 d .
O9 O -0.4261(3) -0.0926(4) 0.86452(13) 0.0462(9) Uani 1 1 d .
H9A H -0.5070 -0.0805 0.8681 0.055 Uiso 1 1 d R
H9B H -0.3989 -0.1670 0.8507 0.055 Uiso 1 1 d R
O10 O 0.5253(3) 0.6641(4) 0.93892(12) 0.0427(9) Uani 1 1 d .
H10A H 0.5338 0.5812 0.9507 0.051 Uiso 1 1 d R
H10B H 0.5966 0.7085 0.9423 0.051 Uiso 1 1 d R
O11 O 0.2412(3) 0.2282(4) 0.05037(13) 0.0441(9) Uani 1 1 d .
H11B H 0.2447 0.1696 0.0279 0.053 Uiso 1 1 d R
H11A H 0.1883 0.1974 0.0705 0.066 Uiso 1 1 d R
O12 O 0.3963(3) 0.3696(4) 0.19039(13) 0.0472(9) Uani 1 1 d .
H12A H 0.3552 0.4432 0.1995 0.071 Uiso 1 1 d R
H12B H 0.3868 0.3022 0.2099 0.071 Uiso 1 1 d R
O13 O 0.0000 1.0000 0.0000 0.0490(14) Uani 1 2 d S
H13A H 0.0790 1.0114 -0.0073 0.059 Uiso 0.50 1 d PR
H13B H -0.0047 0.9707 0.0279 0.073 Uiso 0.50 1 d PR
S1 S 0.08791(12) 0.04613(14) 0.87416(5) 0.0395(3) Uani 1 1 d .
Zn1 Zn -0.33226(6) 0.03911(6) 0.82428(2) 0.03893(18) Uani 1 1 d .
Zn2 Zn 0.38603(5) 0.77051(6) 0.97231(2) 0.03442(17) Uani 1 1 d .

loop_
_atom_site_aniso_label
_atom_site_aniso_U_11
_atom_site_aniso_U_22
_atom_site_aniso_U_33
_atom_site_aniso_U_23
_atom_site_aniso_U_13
_atom_site_aniso_U_12
C1 0.039(3) 0.030(3) 0.044(3) -0.002(2) 0.000(2) -0.001(2)
C2 0.045(3) 0.049(3) 0.025(2) 0.003(2) -0.009(2) 0.006(2)
C3 0.032(2) 0.042(3) 0.027(2) 0.002(2) -0.0121(18) -0.003(2)
C4 0.034(2) 0.044(3) 0.031(2) -0.011(2) -0.0130(19) 0.008(2)
C5 0.041(3) 0.041(3) 0.043(3) -0.011(2) 0.002(2) 0.007(2)
C6 0.036(3) 0.048(3) 0.034(3) -0.011(2) -0.009(2) -0.001(2)
C7 0.027(2) 0.034(3) 0.040(3) -0.014(2) -0.0078(19) 0.0072(19)
C8 0.043(3) 0.034(3) 0.035(3) -0.009(2) -0.015(2) 0.004(2)
C9 0.042(3) 0.039(3) 0.027(2) -0.004(2) -0.012(2) 0.011(2)
C10 0.045(3) 0.034(3) 0.043(3) 0.002(2) -0.010(2) 0.001(2)
C11 0.064(3) 0.033(3) 0.034(3) 0.004(2) -0.020(2) 0.012(3)
C12 0.052(3) 0.037(3) 0.039(3) -0.005(2) -0.026(2) 0.011(2)
C13 0.040(3) 0.033(3) 0.038(3) -0.006(2) -0.015(2) -0.001(2)
C14 0.030(2) 0.040(3) 0.037(3) -0.011(2) 0.001(2) -0.007(2)
C15 0.040(3) 0.035(3) 0.047(3) -0.002(2) -0.019(2) -0.009(2)
C16 0.034(2) 0.021(2) 0.038(3) -0.006(2) -0.017(2) 0.0094(19)
C17 0.026(2) 0.036(3) 0.050(3) 0.009(2) 0.004(2) -0.009(2)
C18 0.036(3) 0.039(3) 0.046(3) -0.002(2) -0.011(2) -0.002(2)
C19 0.054(3) 0.035(3) 0.046(3) 0.000(2) -0.011(3) 0.001(2)
C20 0.059(3) 0.032(3) 0.047(3) 0.013(2) -0.022(3) -0.025(3)
C21 0.040(3) 0.053(3) 0.040(3) 0.013(2) -0.017(2) -0.026(2)
C22 0.033(2) 0.037(3) 0.043(3) -0.003(2) -0.006(2) -0.011(2)
C23 0.043(3) 0.041(3) 0.043(3) 0.011(2) -0.012(2) 0.002(2)
C24 0.042(3) 0.041(3) 0.030(2) 0.003(2) -0.015(2) 0.001(2)
C25 0.050(3) 0.033(3) 0.053(3) 0.005(2) -0.016(3) 0.001(2)
C26 0.037(3) 0.034(3) 0.045(3) 0.008(2) -0.017(2) 0.003(2)
N1 0.038(2) 0.038(2) 0.042(2) 0.0007(19) -0.0258(19) -0.0027(18)
N2 0.038(2) 0.026(2) 0.041(2) -0.0065(18) -0.0082(17) 0.0025(17)
O1 0.0307(17) 0.043(2) 0.054(2) -0.0006(18) -0.0020(16) 0.0154(15)
O2 0.0349(18) 0.049(2) 0.050(2) 0.0036(18) 0.0111(16) 0.0125(16)
O3 0.057(2) 0.041(2) 0.039(2) -0.0184(16) 0.0263(18) -0.0189(17)
O4 0.0378(18) 0.042(2) 0.049(2) -0.0131(17) -0.0124(16) -0.0133(16)
O5 0.0432(19) 0.049(2) 0.0308(18) 0.0037(16) -0.0029(15) -0.0056(17)
O6 0.0334(17) 0.042(2) 0.0404(19) 0.0027(16) -0.0165(15) -0.0034(15)
O7 0.0451(19) 0.0358(19) 0.0333(17) -0.0082(15) -0.0247(15) 0.0001(15)
O8 0.0372(18) 0.039(2) 0.045(2) -0.0039(16) -0.0247(15) -0.0061(16)
O9 0.0371(19) 0.050(2) 0.052(2) 0.0152(18) 0.0151(17) 0.0082(17)
O10 0.0356(18) 0.044(2) 0.049(2) 0.0043(17) -0.0081(16) 0.0000(16)
O11 0.043(2) 0.050(2) 0.0392(19) -0.0036(16) 0.0061(15) -0.0067(17)
O12 0.0415(19) 0.047(2) 0.053(2) 0.0104(18) 0.0155(17) 0.0180(17)
O13 0.046(3) 0.054(3) 0.047(3) 0.024(3) -0.015(2) -0.018(3)
S1 0.0411(7) 0.0363(7) 0.0411(7) -0.0019(6) -0.0079(5) 0.0013(6)
Zn1 0.0400(3) 0.0324(3) 0.0443(4) 0.0075(3) -0.0133(3) -0.0014(2)
Zn2 0.0305(3) 0.0379(3) 0.0348(3) 0.0002(2) -0.0140(2) -0.0026(2)

loop_
_atom_type_symbol
_atom_type_description
_atom_type_scat_dispersion_real
_atom_type_scat_dispersion_imag
_atom_type_scat_source
C C 0.0033 0.0016 'International Tables Vol C Tables 4.2.6.8 and 6.1.1.4'
H H 0.0000 0.0000 'International Tables Vol C Tables 4.2.6.8 and 6.1.1.4'
N N 0.0061 0.0033 'International Tables Vol C Tables 4.2.6.8 and 6.1.1.4'
O O 0.0106 0.0060 'International Tables Vol C Tables 4.2.6.8 and 6.1.1.4'
S S 0.1246 0.1234 'International Tables Vol C Tables 4.2.6.8 and 6.1.1.4'
Zn Zn 0.2839 1.4301 'International Tables Vol C Tables 4.2.6.8 and 6.1.1.4'

loop_
_geom_angle_atom_site_label_1
_geom_angle_atom_site_label_2
_geom_angle_atom_site_label_3
_geom_angle
_geom_angle_site_symmetry_1
_geom_angle_site_symmetry_3
_geom_angle_publ_flag
C6 C1 C2 119.2(5) . . ?
C6 C1 S1 123.1(4) . . ?
C2 C1 S1 117.8(4) . . ?
C3 C2 C1 119.3(5) . . ?
C3 C2 C13 123.3(5) . . ?
C1 C2 C13 117.4(5) . . ?
C2 C3 C4 120.4(4) . . ?
C2 C3 C14 120.4(4) . . ?
C4 C3 C14 119.1(4) . . ?
C5 C4 C3 119.5(5) . . ?
C5 C4 H4 120.3 . . ?
C3 C4 H4 120.3 . . ?
C4 C5 C6 119.4(5) . . ?
C4 C5 H5 120.3 . . ?
C6 C5 H5 120.3 . . ?
C1 C6 C5 122.2(5) . . ?
C1 C6 H6 118.9 . . ?
C5 C6 H6 118.9 . . ?
C12 C7 C8 119.7(5) . . ?
C12 C7 S1 119.4(4) . . ?
C8 C7 S1 120.5(4) . . ?
C9 C8 C7 118.8(5) . . ?
C9 C8 C15 123.0(4) . . ?
C7 C8 C15 118.2(4) . . ?
C8 C9 C10 120.8(4) . . ?
C8 C9 C16 122.0(4) . . ?
C10 C9 C16 117.1(5) . . ?
C9 C10 C11 119.7(5) . . ?
C9 C10 H10 120.2 . . ?
C11 C10 H10 120.2 . . ?
C12 C11 C10 118.8(5) . . ?
C12 C11 H11 120.6 . . ?
C10 C11 H11 120.6 . . ?
C11 C12 C7 122.0(4) . . ?
C11 C12 H12 119.0 . . ?
C7 C12 H12 119.0 . . ?
O1 C13 O2 124.9(5) . . ?
O1 C13 C2 117.0(5) . . ?
O2 C13 C2 118.0(4) . . ?
O3 C14 O4 123.9(5) . . ?
O3 C14 C3 119.1(4) . . ?
O4 C14 C3 116.7(4) . . ?
O5 C15 O6 122.2(5) . . ?
O5 C15 C8 123.6(5) . . ?
O6 C15 C8 114.1(5) . . ?
O8 C16 O7 122.9(4) . . ?
O8 C16 C9 119.5(4) . . ?
O7 C16 C9 117.6(4) . . ?
O8 C16 Zn2 77.5(2) . 3_667 ?
O7 C16 Zn2 46.9(2) . 3_667 ?
C9 C16 Zn2 158.7(4) . 3_667 ?
N1 C17 C18 121.9(5) . . ?
N1 C17 H17 119.1 . . ?
C18 C17 H17 119.1 . . ?
C17 C18 C19 120.6(5) . . ?
C17 C18 H18 119.7 . . ?
C19 C18 H18 119.7 . . ?
C20 C19 C18 117.0(5) . . ?
C20 C19 C22 120.6(5) . . ?
C18 C19 C22 122.4(5) . . ?
C19 C20 C21 119.9(5) . . ?
C19 C20 H20 120.1 . . ?
C21 C20 H20 120.1 . . ?
N1 C21 C20 122.9(5) . . ?
N1 C21 H21 118.5 . . ?
C20 C21 H21 118.5 . . ?
C26 C22 C23 117.7(4) . . ?
C26 C22 C19 120.5(5) . . ?
C23 C22 C19 121.7(5) . . ?
C22 C23 C24 119.2(5) . . ?
C22 C23 H23 120.4 . . ?
C24 C23 H23 120.4 . . ?
N2 C24 C23 123.6(4) . . ?
N2 C24 H24 118.2 . . ?
C23 C24 H24 118.2 . . ?
N2 C25 C26 123.7(5) . . ?
N2 C25 H25 118.1 . . ?
C26 C25 H25 118.1 . . ?
C22 C26 C25 119.1(5) . . ?
C22 C26 H26 120.4 . . ?
C25 C26 H26 120.4 . . ?
C21 N1 C17 117.5(4) . . ?
C21 N1 Zn1 116.7(3) . . ?
C17 N1 Zn1 123.2(4) . . ?
C24 N2 C25 116.7(4) . . ?
C24 N2 Zn2 124.9(3) . . ?
C25 N2 Zn2 117.6(4) . . ?
C13 O1 Zn1 113.1(4) . . ?
C14 O4 Zn1 119.7(3) . 2_446 ?
C15 O6 Zn2 113.2(3) . 1_545 ?
C16 O7 Zn2 105.2(3) . 3_667 ?
Zn1 O9 H9A 118.7 . . ?
Zn1 O9 H9B 94.0 . . ?
H9A O9 H9B 119.6 . . ?
Zn2 O10 H10A 109.5 . . ?
Zn2 O10 H10B 109.2 . . ?
H10A O10 H10B 108.1 . . ?
H11B O11 H11A 109.5 . . ?
H12A O12 H12B 109.5 . . ?
H13A O13 H13B 109.5 . . ?
C7 S1 C1 103.9(2) . . ?
O4 Zn1 O9 102.85(16) 2_456 . yes
O4 Zn1 O1 122.35(16) 2_456 . yes
O9 Zn1 O1 114.63(16) . . yes
O4 Zn1 N1 107.89(17) 2_456 . yes
O9 Zn1 N1 108.18(18) . . yes
O1 Zn1 N1 100.26(17) . . yes
O7 Zn2 O6 110.58(15) 3_667 1_565 yes
O7 Zn2 O10 102.76(15) 3_667 . yes
O6 Zn2 O10 94.27(15) 1_565 . yes
O7 Zn2 N2 133.94(17) 3_667 . yes
O6 Zn2 N2 105.28(15) 1_565 . yes
O10 Zn2 N2 102.39(16) . . yes
O7 Zn2 C16 27.89(14) 3_667 3_667 ?
O6 Zn2 C16 137.81(15) 1_565 3_667 ?
O10 Zn2 C16 92.10(15) . 3_667 ?
N2 Zn2 C16 113.92(17) . 3_667 ?

loop_
_geom_bond_atom_site_label_1
_geom_bond_atom_site_label_2
_geom_bond_distance
_geom_bond_site_symmetry_2
_geom_bond_publ_flag
C1 C6 1.349(7) . ?
C1 C2 1.394(7) . ?
C1 S1 1.766(5) . ?
C2 C3 1.371(7) . ?
C2 C13 1.502(7) . ?
C3 C4 1.395(7) . ?
C3 C14 1.508(6) . ?
C4 C5 1.362(7) . ?
C4 H4 0.9300 . ?
C5 C6 1.373(7) . ?
C5 H5 0.9300 . ?
C6 H6 0.9300 . ?
C7 C12 1.380(7) . ?
C7 C8 1.405(6) . ?
C7 S1 1.765(5) . ?
C8 C9 1.368(7) . ?
C8 C15 1.500(7) . ?
C9 C10 1.397(7) . ?
C9 C16 1.525(6) . ?
C10 C11 1.406(7) . ?
C10 H10 0.9300 . ?
C11 C12 1.349(8) . ?
C11 H11 0.9300 . ?
C12 H12 0.9300 . ?
C13 O1 1.223(6) . ?
C13 O2 1.224(6) . ?
C14 O3 1.194(6) . ?
C14 O4 1.236(6) . ?
C15 O5 1.214(6) . ?
C15 O6 1.299(6) . ?
C16 O8 1.246(6) . ?
C16 O7 1.247(6) . ?
C17 N1 1.351(6) . ?
C17 C18 1.363(7) . ?
C17 H17 0.9300 . ?
C18 C19 1.379(8) . ?
C18 H18 0.9300 . ?
C19 C20 1.372(7) . ?
C19 C22 1.488(7) . ?
C20 C21 1.373(7) . ?
C20 H20 0.9300 . ?
C21 N1 1.327(7) . ?
C21 H21 0.9300 . ?
C22 C26 1.370(7) . ?
C22 C23 1.380(7) . ?
C23 C24 1.382(7) . ?
C23 H23 0.9300 . ?
C24 N2 1.313(6) . ?
C24 H24 0.9300 . ?
C25 N2 1.339(6) . ?
C25 C26 1.371(7) . ?
C25 H25 0.9300 . ?
C26 H26 0.9300 . ?
N1 Zn1 2.069(4) . ?
N2 Zn2 2.025(4) . ?
O1 Zn1 1.971(3) . ?
O4 Zn1 1.914(3) 2_446 yes
O6 Zn2 1.971(4) 1_545 yes
O7 Zn2 1.946(3) 3_667 yes
O9 Zn1 1.951(3) . yes
O9 H9A 0.8501 . ?
O9 H9B 0.8500 . ?
O10 Zn2 1.999(4) . yes
O10 H10A 0.8500 . ?
O10 H10B 0.8500 . ?
O11 H11B 0.8498 . ?
O11 H11A 0.8500 . ?
O12 H12A 0.8500 . ?
O12 H12B 0.8499 . ?
O13 H13A 0.8500 . ?
O13 H13B 0.8499 . ?
Zn1 O4 1.914(3) 2_456 yes
Zn2 O7 1.946(3) 3_667 yes
Zn2 O6 1.971(4) 1_565 yes
